data_1527868
loop_
_publ_author_name
'Nguyen, T.D'
'Fava, J.'
'le Flem, G.'

_publ_section_title
;
 Etude structurale et optique de la phase Sr2 Gd Ga O5 dopee a l'europium
 trivalent
;
_journal_name_full 'Zeitschrift fuer Anorganische und Allgemeine Chemie'
_journal_page_first 275
_journal_page_last 283
_journal_volume 433
_journal_year 1977
_chemical_formula_sum 'Ga Gd O5 Sr2'
_chemical_name_systematic 'Ga Gd Sr2 O5'
_space_group_IT_number 140
_symmetry_space_group_name_Hall '-I 4 2c'
_symmetry_space_group_name_H-M 'I 4/m c m'
_cell_angle_alpha 90
_cell_angle_beta 90
_cell_angle_gamma 90
_cell_formula_units_Z 4
_cell_length_a 6.781
_cell_length_b 6.781
_cell_length_c 11.18
_cell_volume 514.078
_citation_journal_id_ASTM ZAACAB
_cod_data_source_file Nguyen_ZAACAB_1977_636.cif
_cod_data_source_block Ga1Gd1O5Sr2
_cod_original_cell_volume 514.0784
_cod_original_formula_sum 'Ga1 Gd1 O5 Sr2'
_cod_database_code 1527868

loop_
_symmetry_equiv_pos_as_xyz
x,y,z
-y,x,z
-x,-y,z
y,-x,z
x,-y,-z+1/2
y,x,-z+1/2
-x,y,-z+1/2
-y,-x,-z+1/2
-x,-y,-z
y,-x,-z
x,y,-z
-y,x,-z
-x,y,z-1/2
-y,-x,z-1/2
x,-y,z-1/2
y,x,z-1/2
x+1/2,y+1/2,z+1/2
-y+1/2,x+1/2,z+1/2
-x+1/2,-y+1/2,z+1/2
y+1/2,-x+1/2,z+1/2
x+1/2,-y+1/2,-z+1
y+1/2,x+1/2,-z+1
-x+1/2,y+1/2,-z+1
-y+1/2,-x+1/2,-z+1
-x+1/2,-y+1/2,-z+1/2
y+1/2,-x+1/2,-z+1/2
x+1/2,y+1/2,-z+1/2
-y+1/2,x+1/2,-z+1/2
-x+1/2,y+1/2,z
-y+1/2,-x+1/2,z
x+1/2,-y+1/2,z
y+1/2,x+1/2,z

loop_
_atom_site_label
_atom_site_type_symbol
_atom_site_fract_x
_atom_site_fract_y
_atom_site_fract_z
_atom_site_occupancy
_atom_site_U_iso_or_equiv
O2 O-2 0.152 0.652 0.652 1 0.0
Ga1 Ga+3 0 0.5 0.25 1 0.0
Gd1 Gd+3 0.181 0.681 0 0.5 0.0
Sr1 Sr+2 0.181 0.681 0 0.5 0.0
O1 O-2 0 0 0 1 0.0
Sr2 Sr+2 0 0 0.25 1 0.0
